data_4074116
loop_
_publ_author_name
'McGrath, Thomas D.'
'Du, Shaowu'
'Hodson, Bruce E.'
'Stone, F. Gordon A.'

_publ_section_title
;
 Construction of Metal Butterflies on a Metallacarborane Scaffold. 2.
 Synthesis and Structures of Hetero-tri- and -tetrametallic Clusters
;
_journal_issue 19
_journal_name_full Organometallics
_journal_page_first 4452
_journal_paper_doi 10.1021/om060418r
_journal_volume 25
_journal_year 2006
_chemical_formula_sum 'C64 H60 Au3 B9 Cl2 Ir O2 P3'
_chemical_formula_weight 1905.32
_chemical_name_systematic
; 
 ? 
;
_space_group_IT_number 2
_symmetry_cell_setting triclinic
_symmetry_space_group_name_Hall '-P 1'
_symmetry_space_group_name_H-M 'P -1'
_atom_sites_solution_hydrogens geom
_atom_sites_solution_primary direct
_atom_sites_solution_secondary difmap
_audit_creation_method SHELXL-97
_cell_angle_alpha 89.977(2)
_cell_angle_beta 78.276(2)
_cell_angle_gamma 83.680(2)
_cell_formula_units_Z 2
_cell_length_a 12.7502(5)
_cell_length_b 13.0291(5)
_cell_length_c 20.5822(9)
_cell_measurement_reflns_used 6773
_cell_measurement_temperature 110(2)
_cell_measurement_theta_max 27.67
_cell_measurement_theta_min 2.33
_cell_volume 3326.7(2)
_computing_cell_refinement 'APEX2 (Bruker, 2003)'
_computing_data_collection 'APEX2 (Bruker, 2003)'
_computing_data_reduction 'APEX2 (Bruker, 2003)'
_computing_molecular_graphics 'SHELXTL (Bruker, 2001)'
_computing_publication_material 'SHELXTL (Bruker, 2001)'
_computing_structure_refinement 'SHELXTL (Bruker, 2001)'
_computing_structure_solution 'SHELXTL (Bruker, 2001)'
_diffrn_ambient_temperature 110(2)
_diffrn_measured_fraction_theta_full 0.995
_diffrn_measured_fraction_theta_max 0.988
_diffrn_measurement_device_type 'Bruker-Nonius X8 APEX CCD area detector'
_diffrn_measurement_method 'phi and omega scans'
_diffrn_radiation_monochromator graphite
_diffrn_radiation_source 'fine-focus sealed tube'
_diffrn_radiation_type MoK\a
_diffrn_radiation_wavelength 0.71073
_diffrn_reflns_av_R_equivalents 0.0458
_diffrn_reflns_av_sigmaI/netI 0.0424
_diffrn_reflns_limit_h_max 16
_diffrn_reflns_limit_h_min -16
_diffrn_reflns_limit_k_max 17
_diffrn_reflns_limit_k_min -16
_diffrn_reflns_limit_l_max 26
_diffrn_reflns_limit_l_min -26
_diffrn_reflns_number 65525
_diffrn_reflns_theta_full 25.00
_diffrn_reflns_theta_max 27.78
_diffrn_reflns_theta_min 1.64
_exptl_absorpt_coefficient_mu 8.783
_exptl_absorpt_correction_T_max 0.409
_exptl_absorpt_correction_T_min 0.248
_exptl_absorpt_correction_type multi-scan
_exptl_absorpt_process_details 'SADABS (Bruker, 2003)'
_exptl_crystal_colour yellow
_exptl_crystal_density_diffrn 1.902
_exptl_crystal_density_method 'not measured'
_exptl_crystal_description prism
_exptl_crystal_F_000 1796
_exptl_crystal_size_max 0.22
_exptl_crystal_size_mid 0.15
_exptl_crystal_size_min 0.12
_refine_diff_density_max 2.595
_refine_diff_density_min -1.175
_refine_diff_density_rms 0.159
_refine_ls_extinction_method none
_refine_ls_goodness_of_fit_ref 1.027
_refine_ls_hydrogen_treatment mixed
_refine_ls_matrix_type full
_refine_ls_number_parameters 754
_refine_ls_number_reflns 15532
_refine_ls_number_restraints 0
_refine_ls_restrained_S_all 1.027
_refine_ls_R_factor_all 0.0371
_refine_ls_R_factor_gt 0.0269
_refine_ls_shift/su_max 0.001
_refine_ls_shift/su_mean 0.000
_refine_ls_structure_factor_coef Fsqd
_refine_ls_weighting_details 'calc w=1/[\s^2^(Fo^2^)+(0.0154P)^2^+6.6041P] where P=(Fo^2^+2Fc^2^)/3'
_refine_ls_weighting_scheme calc
_refine_ls_wR_factor_gt 0.0532
_refine_ls_wR_factor_ref 0.0568
_reflns_number_gt 13078
_reflns_number_total 15532
_reflns_threshold_expression >2sigma(I)
_cod_data_source_file om060418rsi20060515_072638.cif
_cod_data_source_block 9a
_cod_depositor_comments
;
The following automatic conversions were performed:

'_symmetry_cell_setting' value 'Triclinic' changed to 'triclinic'
according to /home/saulius/struct/CIF-dictionaries/cif_core.dic
dictionary named 'cif_core.dic' version 2.4.1 from 2010-06-29.

Automatic conversion script
Id: cif_fix_values 1715 2011-07-08 13:25:40Z adriana 
;
_cod_original_sg_symbol_H-M 'P-1   '
_cod_database_code 4074116

loop_
_symmetry_equiv_pos_as_xyz
'x, y, z'
'-x, -y, -z'

loop_
_atom_site_label
_atom_site_type_symbol
_atom_site_fract_x
_atom_site_fract_y
_atom_site_fract_z
_atom_site_U_iso_or_equiv
_atom_site_adp_type
_atom_site_occupancy
_atom_site_symmetry_multiplicity
_atom_site_calc_flag
_atom_site_refinement_flags
Ir1 Ir -0.030560(12) 0.311751(12) 0.188555(8) 0.01227(4) Uani 1 1 d .
C2 C -0.1530(3) 0.4408(3) 0.2113(2) 0.0159(9) Uani 1 1 d .
B3 B 0.0030(4) 0.2357(4) 0.2770(2) 0.0178(8) Uani 1 1 d .
B4 B -0.0619(4) 0.4709(4) 0.2494(2) 0.0165(10) Uani 1 1 d .
H4 H -0.0215 0.5409 0.2318 0.020 Uiso 1 1 calc R
B5 B -0.2142(4) 0.3508(4) 0.2495(2) 0.0160(10) Uani 1 1 d .
H5 H -0.2871 0.3303 0.2320 0.019 Uiso 1 1 calc R
B6 B -0.1338(4) 0.2421(4) 0.2854(2) 0.0128(9) Uani 1 1 d .
H6 H -0.186(3) 0.178(3) 0.289(2) 0.015 Uiso 1 1 d .
B7 B 0.0217(4) 0.3632(4) 0.2854(2) 0.0161(10) Uani 1 1 d .
H7 H 0.1061 0.3775 0.2871 0.019 Uiso 1 1 calc R
B8 B -0.2009(4) 0.4685(4) 0.2929(2) 0.0178(8) Uani 1 1 d .
H8 H -0.2639 0.5341 0.3123 0.021 Uiso 1 1 calc R
B9 B -0.0713(4) 0.3016(4) 0.3466(3) 0.0170(10) Uani 1 1 d .
H9 H -0.0609 0.2738 0.3966 0.020 Uiso 1 1 calc R
B10 B -0.2008(4) 0.3517(4) 0.3351(3) 0.0171(10) Uani 1 1 d .
H10 H -0.2713 0.3419 0.3761 0.021 Uiso 1 1 calc R
B11 B -0.0941(4) 0.4365(4) 0.3337(3) 0.0180(11) Uani 1 1 d .
H11 H -0.0841 0.4915 0.3732 0.022 Uiso 1 1 calc R
C11 C 0.0867(4) 0.3623(3) 0.1317(2) 0.0215(10) Uani 1 1 d .
O11 O 0.1589(3) 0.3987(3) 0.10113(17) 0.0328(9) Uani 1 1 d .
C12 C -0.0724(4) 0.2315(4) 0.1237(2) 0.0232(10) Uani 1 1 d .
O12 O -0.0987(3) 0.1819(3) 0.08511(18) 0.0433(10) Uani 1 1 d .
C21 C -0.1934(3) 0.5023(3) 0.1586(2) 0.0162(9) Uani 1 1 d .
C22 C -0.1226(4) 0.5501(4) 0.1098(2) 0.0249(11) Uani 1 1 d .
H22 H -0.0482 0.5450 0.1113 0.030 Uiso 1 1 calc R
C23 C -0.1590(4) 0.6042(4) 0.0597(3) 0.0297(12) Uani 1 1 d .
H23 H -0.1093 0.6357 0.0272 0.036 Uiso 1 1 calc R
C24 C -0.2670(4) 0.6135(4) 0.0562(2) 0.0299(12) Uani 1 1 d .
H24 H -0.2916 0.6498 0.0211 0.036 Uiso 1 1 calc R
C25 C -0.3388(4) 0.5685(3) 0.1050(2) 0.0243(11) Uani 1 1 d .
H25 H -0.4133 0.5751 0.1039 0.029 Uiso 1 1 calc R
C26 C -0.3021(3) 0.5138(3) 0.1555(2) 0.0207(10) Uani 1 1 d .
H26 H -0.3521 0.4837 0.1886 0.025 Uiso 1 1 calc R
Au1 Au 0.137846(12) 0.159563(12) 0.192468(8) 0.01362(4) Uani 1 1 d .
P1 P 0.28711(8) 0.08804(8) 0.12013(5) 0.0140(2) Uani 1 1 d .
C111 C 0.3905(3) 0.1766(3) 0.1060(2) 0.0162(9) Uani 1 1 d .
C112 C 0.4160(4) 0.2236(4) 0.1607(2) 0.0268(11) Uani 1 1 d .
H112 H 0.3795 0.2094 0.2042 0.032 Uiso 1 1 calc R
C113 C 0.4943(5) 0.2907(4) 0.1520(3) 0.0386(14) Uani 1 1 d .
H113 H 0.5130 0.3203 0.1897 0.046 Uiso 1 1 calc R
C114 C 0.5458(4) 0.3155(4) 0.0888(3) 0.0336(13) Uani 1 1 d .
H114 H 0.5986 0.3626 0.0831 0.040 Uiso 1 1 calc R
C115 C 0.5193(4) 0.2706(4) 0.0342(3) 0.0305(12) Uani 1 1 d .
H115 H 0.5540 0.2873 -0.0092 0.037 Uiso 1 1 calc R
C116 C 0.4418(3) 0.2010(3) 0.0425(2) 0.0203(10) Uani 1 1 d .
H116 H 0.4243 0.1703 0.0048 0.024 Uiso 1 1 calc R
C121 C 0.2640(3) 0.0600(3) 0.0376(2) 0.0163(9) Uani 1 1 d .
C122 C 0.2021(4) 0.1329(4) 0.0085(2) 0.0226(10) Uani 1 1 d .
H122 H 0.1700 0.1945 0.0326 0.027 Uiso 1 1 calc R
C123 C 0.1860(4) 0.1178(4) -0.0552(2) 0.0272(11) Uani 1 1 d .
H123 H 0.1444 0.1693 -0.0748 0.033 Uiso 1 1 calc R
C124 C 0.2306(4) 0.0280(4) -0.0900(2) 0.0261(11) Uani 1 1 d .
H124 H 0.2195 0.0175 -0.1337 0.031 Uiso 1 1 calc R
C125 C 0.2912(4) -0.0469(4) -0.0619(2) 0.0248(11) Uani 1 1 d .
H125 H 0.3212 -0.1092 -0.0858 0.030 Uiso 1 1 calc R
C126 C 0.3084(3) -0.0308(3) 0.0020(2) 0.0193(10) Uani 1 1 d .
H126 H 0.3507 -0.0821 0.0214 0.023 Uiso 1 1 calc R
C131 C 0.3525(3) -0.0321(3) 0.1455(2) 0.0139(9) Uani 1 1 d .
C132 C 0.2920(3) -0.0927(3) 0.1904(2) 0.0185(9) Uani 1 1 d .
H132 H 0.2185 -0.0699 0.2085 0.022 Uiso 1 1 calc R
C133 C 0.3381(4) -0.1869(4) 0.2092(2) 0.0223(10) Uani 1 1 d .
H133 H 0.2962 -0.2284 0.2399 0.027 Uiso 1 1 calc R
C134 C 0.4453(4) -0.2198(3) 0.1830(2) 0.0219(10) Uani 1 1 d .
H134 H 0.4766 -0.2845 0.1954 0.026 Uiso 1 1 calc R
C135 C 0.5074(3) -0.1591(3) 0.1388(2) 0.0200(10) Uani 1 1 d .
H135 H 0.5814 -0.1814 0.1216 0.024 Uiso 1 1 calc R
C136 C 0.4608(3) -0.0661(3) 0.1201(2) 0.0181(9) Uani 1 1 d .
H136 H 0.5029 -0.0247 0.0895 0.022 Uiso 1 1 calc R
Au2 Au -0.019145(13) 0.060233(12) 0.279828(8) 0.01410(4) Uani 1 1 d .
P2 P -0.03873(9) -0.11106(8) 0.27428(5) 0.0146(2) Uani 1 1 d .
C211 C 0.0176(3) -0.1806(3) 0.3381(2) 0.0164(9) Uani 1 1 d .
C212 C 0.1087(3) -0.1474(3) 0.3562(2) 0.0200(10) Uani 1 1 d .
H212 H 0.1405 -0.0908 0.3344 0.024 Uiso 1 1 calc R
C213 C 0.1523(4) -0.1960(3) 0.4053(2) 0.0225(10) Uani 1 1 d .
H213 H 0.2149 -0.1736 0.4166 0.027 Uiso 1 1 calc R
C214 C 0.1058(4) -0.2776(4) 0.4388(2) 0.0242(10) Uani 1 1 d .
H214 H 0.1355 -0.3102 0.4733 0.029 Uiso 1 1 calc R
C215 C 0.0156(4) -0.3111(4) 0.4212(2) 0.0264(11) Uani 1 1 d .
H215 H -0.0169 -0.3665 0.4442 0.032 Uiso 1 1 calc R
C216 C -0.0278(3) -0.2646(4) 0.3704(2) 0.0214(10) Uani 1 1 d .
H216 H -0.0880 -0.2897 0.3576 0.026 Uiso 1 1 calc R
C221 C -0.1744(3) -0.1486(3) 0.2840(2) 0.0150(9) Uani 1 1 d .
C222 C -0.2523(4) -0.1070(4) 0.3376(2) 0.0244(11) Uani 1 1 d .
H222 H -0.2351 -0.0570 0.3662 0.029 Uiso 1 1 calc R
C223 C -0.3548(4) -0.1380(4) 0.3495(3) 0.0311(12) Uani 1 1 d .
H223 H -0.4074 -0.1103 0.3867 0.037 Uiso 1 1 calc R
C224 C -0.3806(4) -0.2097(4) 0.3070(3) 0.0305(12) Uani 1 1 d .
H224 H -0.4508 -0.2312 0.3153 0.037 Uiso 1 1 calc R
C225 C -0.3055(4) -0.2497(4) 0.2532(3) 0.0279(11) Uani 1 1 d .
H225 H -0.3242 -0.2973 0.2237 0.033 Uiso 1 1 calc R
C226 C -0.2019(4) -0.2206(3) 0.2419(2) 0.0220(10) Uani 1 1 d .
H226 H -0.1494 -0.2498 0.2052 0.026 Uiso 1 1 calc R
C231 C 0.0339(3) -0.1689(3) 0.1952(2) 0.0178(9) Uani 1 1 d .
C232 C 0.0828(4) -0.2699(4) 0.1896(2) 0.0249(11) Uani 1 1 d .
H232 H 0.0807 -0.3107 0.2280 0.030 Uiso 1 1 calc R
C233 C 0.1348(4) -0.3112(4) 0.1277(3) 0.0341(13) Uani 1 1 d .
H233 H 0.1685 -0.3803 0.1238 0.041 Uiso 1 1 calc R
C234 C 0.1377(4) -0.2520(5) 0.0715(3) 0.0384(14) Uani 1 1 d .
H234 H 0.1730 -0.2808 0.0293 0.046 Uiso 1 1 calc R
C235 C 0.0896(4) -0.1513(4) 0.0768(2) 0.0299(12) Uani 1 1 d .
H235 H 0.0913 -0.1109 0.0382 0.036 Uiso 1 1 calc R
C236 C 0.0386(4) -0.1093(4) 0.1387(2) 0.0242(11) Uani 1 1 d .
H236 H 0.0068 -0.0396 0.1426 0.029 Uiso 1 1 calc R
Au3 Au 0.134101(12) 0.154614(12) 0.330025(8) 0.01351(4) Uani 1 1 d .
P3 P 0.25585(8) 0.14724(8) 0.39833(5) 0.0138(2) Uani 1 1 d .
C311 C 0.2452(3) 0.2671(3) 0.4452(2) 0.0170(9) Uani 1 1 d .
C312 C 0.2124(4) 0.3580(4) 0.4167(3) 0.0297(12) Uani 1 1 d .
H312 H 0.1890 0.3561 0.3758 0.036 Uiso 1 1 calc R
C313 C 0.2138(5) 0.4519(4) 0.4480(3) 0.0380(13) Uani 1 1 d .
H313 H 0.1936 0.5143 0.4276 0.046 Uiso 1 1 calc R
C314 C 0.2444(4) 0.4556(4) 0.5085(3) 0.0331(13) Uani 1 1 d .
H314 H 0.2448 0.5202 0.5299 0.040 Uiso 1 1 calc R
C315 C 0.2745(4) 0.3648(4) 0.5376(2) 0.0302(12) Uani 1 1 d .
H315 H 0.2944 0.3668 0.5796 0.036 Uiso 1 1 calc R
C316 C 0.2760(3) 0.2703(4) 0.5061(2) 0.0217(10) Uani 1 1 d .
H316 H 0.2980 0.2081 0.5261 0.026 Uiso 1 1 calc R
C321 C 0.2493(3) 0.0462(3) 0.4594(2) 0.0153(9) Uani 1 1 d .
C322 C 0.1486(3) 0.0305(3) 0.4982(2) 0.0179(9) Uani 1 1 d .
H322 H 0.0859 0.0733 0.4927 0.021 Uiso 1 1 calc R
C323 C 0.1404(4) -0.0469(4) 0.5443(2) 0.0230(10) Uani 1 1 d .
H323 H 0.0720 -0.0570 0.5705 0.028 Uiso 1 1 calc R
C324 C 0.2322(4) -0.1102(4) 0.5524(2) 0.0244(11) Uani 1 1 d .
H324 H 0.2261 -0.1640 0.5837 0.029 Uiso 1 1 calc R
C325 C 0.3316(4) -0.0947(4) 0.5151(2) 0.0243(10) Uani 1 1 d .
H325 H 0.3942 -0.1371 0.5213 0.029 Uiso 1 1 calc R
C326 C 0.3408(4) -0.0168(3) 0.4683(2) 0.0197(10) Uani 1 1 d .
H326 H 0.4095 -0.0067 0.4425 0.024 Uiso 1 1 calc R
C331 C 0.3939(3) 0.1313(3) 0.3509(2) 0.0147(9) Uani 1 1 d .
C332 C 0.4240(4) 0.0549(4) 0.3022(2) 0.0236(10) Uani 1 1 d .
H332 H 0.3732 0.0105 0.2948 0.028 Uiso 1 1 calc R
C333 C 0.5274(4) 0.0423(4) 0.2639(2) 0.0285(11) Uani 1 1 d .
H333 H 0.5474 -0.0108 0.2307 0.034 Uiso 1 1 calc R
C334 C 0.6018(4) 0.1074(4) 0.2743(2) 0.0250(11) Uani 1 1 d .
H334 H 0.6725 0.0995 0.2477 0.030 Uiso 1 1 calc R
C335 C 0.5736(4) 0.1832(4) 0.3230(2) 0.0268(11) Uani 1 1 d .
H335 H 0.6249 0.2272 0.3303 0.032 Uiso 1 1 calc R
C336 C 0.4700(3) 0.1956(3) 0.3616(2) 0.0215(10) Uani 1 1 d .
H336 H 0.4508 0.2479 0.3954 0.026 Uiso 1 1 calc R
C100 C 0.4856(7) 0.5215(7) 0.3917(4) 0.092(3) Uani 1 1 d .
H10A H 0.4552 0.4623 0.4158 0.110 Uiso 1 1 calc R
H10B H 0.5651 0.5093 0.3853 0.110 Uiso 1 1 calc R
Cl1 Cl 0.43999(18) 0.63300(19) 0.43861(14) 0.1049(9) Uani 1 1 d .
Cl2 Cl 0.4487(3) 0.5286(3) 0.31255(16) 0.1393(12) Uani 1 1 d .

loop_
_atom_site_aniso_label
_atom_site_aniso_U_11
_atom_site_aniso_U_22
_atom_site_aniso_U_33
_atom_site_aniso_U_23
_atom_site_aniso_U_13
_atom_site_aniso_U_12
Ir1 0.01422(8) 0.01249(8) 0.00985(8) 0.00136(6) -0.00224(6) -0.00081(6)
C2 0.014(2) 0.016(2) 0.017(2) -0.0009(18) -0.0038(17) 0.0007(17)
B3 0.0160(16) 0.032(2) 0.0060(16) -0.0019(15) 0.0016(13) -0.0133(15)
B4 0.019(2) 0.015(3) 0.016(3) 0.002(2) -0.003(2) -0.0057(19)
B5 0.015(2) 0.014(2) 0.017(3) 0.004(2) 0.0000(19) 0.0019(18)
B6 0.013(2) 0.014(2) 0.011(2) -0.0001(19) -0.0005(18) -0.0040(18)
B7 0.017(2) 0.017(3) 0.015(3) 0.000(2) -0.003(2) -0.0037(19)
B8 0.0160(16) 0.032(2) 0.0060(16) -0.0019(15) 0.0016(13) -0.0133(15)
B9 0.016(2) 0.019(3) 0.017(3) 0.004(2) -0.007(2) -0.003(2)
B10 0.019(2) 0.016(3) 0.017(3) 0.001(2) -0.004(2) -0.005(2)
B11 0.019(2) 0.020(3) 0.015(3) -0.004(2) -0.004(2) -0.001(2)
C11 0.026(2) 0.021(2) 0.016(2) 0.0019(19) -0.0024(19) 0.0012(19)
O11 0.0332(19) 0.031(2) 0.028(2) 0.0059(16) 0.0108(16) -0.0110(16)
C12 0.025(2) 0.028(3) 0.017(2) -0.001(2) -0.0020(19) -0.006(2)
O12 0.053(2) 0.052(3) 0.030(2) -0.0124(19) -0.0139(19) -0.020(2)
C21 0.019(2) 0.010(2) 0.019(2) -0.0036(18) -0.0059(18) 0.0026(16)
C22 0.021(2) 0.026(3) 0.026(3) 0.009(2) -0.002(2) -0.0015(19)
C23 0.032(3) 0.027(3) 0.026(3) 0.013(2) -0.002(2) 0.005(2)
C24 0.041(3) 0.024(3) 0.026(3) 0.008(2) -0.016(2) 0.009(2)
C25 0.023(2) 0.018(2) 0.032(3) 0.001(2) -0.011(2) 0.0069(19)
C26 0.020(2) 0.015(2) 0.025(3) -0.0011(19) -0.0032(19) -0.0008(18)
Au1 0.01376(7) 0.01452(8) 0.01099(8) 0.00113(6) 0.00009(6) 0.00049(6)
P1 0.0147(5) 0.0155(6) 0.0105(5) 0.0008(4) -0.0002(4) 0.0003(4)
C111 0.016(2) 0.015(2) 0.017(2) 0.0049(18) -0.0042(17) 0.0008(17)
C112 0.040(3) 0.023(3) 0.019(3) 0.000(2) -0.008(2) -0.008(2)
C113 0.059(4) 0.027(3) 0.037(3) -0.001(2) -0.018(3) -0.020(3)
C114 0.033(3) 0.021(3) 0.049(4) 0.007(2) -0.007(3) -0.013(2)
C115 0.028(3) 0.025(3) 0.035(3) 0.006(2) 0.004(2) -0.005(2)
C116 0.020(2) 0.020(2) 0.019(2) -0.0032(19) -0.0003(18) -0.0007(18)
C121 0.0125(19) 0.022(2) 0.015(2) 0.0035(18) -0.0016(17) -0.0059(17)
C122 0.023(2) 0.021(2) 0.024(3) 0.000(2) -0.006(2) -0.0007(19)
C123 0.029(3) 0.032(3) 0.025(3) 0.005(2) -0.015(2) -0.002(2)
C124 0.026(2) 0.042(3) 0.013(2) -0.001(2) -0.0071(19) -0.009(2)
C125 0.024(2) 0.029(3) 0.020(3) -0.009(2) -0.002(2) -0.004(2)
C126 0.018(2) 0.019(2) 0.020(2) 0.0012(19) -0.0024(18) -0.0019(18)
C131 0.018(2) 0.014(2) 0.012(2) -0.0020(17) -0.0071(17) 0.0008(16)
C132 0.018(2) 0.020(2) 0.018(2) -0.0018(19) -0.0049(18) -0.0038(18)
C133 0.025(2) 0.023(3) 0.021(3) 0.004(2) -0.006(2) -0.0072(19)
C134 0.028(2) 0.017(2) 0.021(3) -0.0002(19) -0.010(2) 0.0030(19)
C135 0.018(2) 0.022(2) 0.018(2) 0.0025(19) -0.0029(18) 0.0016(18)
C136 0.015(2) 0.020(2) 0.019(2) 0.0022(19) -0.0029(18) -0.0022(17)
Au2 0.01788(8) 0.01348(8) 0.01204(8) 0.00138(6) -0.00343(6) -0.00587(6)
P2 0.0165(5) 0.0147(6) 0.0135(6) 0.0009(4) -0.0041(4) -0.0045(4)
C211 0.014(2) 0.017(2) 0.018(2) -0.0004(18) -0.0031(17) 0.0002(17)
C212 0.023(2) 0.017(2) 0.022(2) 0.0021(19) -0.0068(19) -0.0046(18)
C213 0.025(2) 0.022(2) 0.023(3) -0.004(2) -0.012(2) -0.0018(19)
C214 0.030(3) 0.022(3) 0.022(3) 0.002(2) -0.010(2) 0.004(2)
C215 0.031(3) 0.023(3) 0.025(3) 0.010(2) -0.006(2) -0.006(2)
C216 0.017(2) 0.025(3) 0.023(3) 0.003(2) -0.0037(19) -0.0066(18)
C221 0.016(2) 0.016(2) 0.015(2) 0.0032(18) -0.0066(17) -0.0028(17)
C222 0.021(2) 0.031(3) 0.024(3) -0.004(2) -0.010(2) -0.002(2)
C223 0.021(2) 0.047(3) 0.024(3) 0.001(2) -0.003(2) -0.001(2)
C224 0.023(2) 0.033(3) 0.040(3) 0.013(2) -0.015(2) -0.009(2)
C225 0.025(2) 0.022(3) 0.040(3) 0.000(2) -0.014(2) -0.006(2)
C226 0.022(2) 0.021(2) 0.023(3) -0.001(2) -0.0041(19) -0.0031(19)
C231 0.016(2) 0.024(2) 0.015(2) -0.0026(19) -0.0022(17) -0.0111(18)
C232 0.025(2) 0.024(3) 0.025(3) -0.003(2) 0.001(2) -0.009(2)
C233 0.031(3) 0.028(3) 0.041(3) -0.013(3) 0.000(2) -0.008(2)
C234 0.031(3) 0.055(4) 0.026(3) -0.019(3) 0.010(2) -0.017(3)
C235 0.031(3) 0.048(3) 0.013(2) 0.002(2) -0.003(2) -0.018(2)
C236 0.024(2) 0.033(3) 0.019(2) -0.001(2) -0.009(2) -0.011(2)
Au3 0.01302(7) 0.01640(9) 0.01250(8) 0.00269(6) -0.00485(6) -0.00359(6)
P3 0.0144(5) 0.0145(6) 0.0138(6) 0.0028(4) -0.0051(4) -0.0034(4)
C311 0.015(2) 0.018(2) 0.017(2) -0.0039(18) 0.0002(17) -0.0046(17)
C312 0.041(3) 0.024(3) 0.026(3) -0.003(2) -0.013(2) 0.000(2)
C313 0.052(3) 0.021(3) 0.039(3) -0.005(2) -0.011(3) 0.005(2)
C314 0.037(3) 0.022(3) 0.034(3) -0.014(2) 0.009(2) -0.008(2)
C315 0.032(3) 0.038(3) 0.021(3) -0.006(2) 0.000(2) -0.017(2)
C316 0.022(2) 0.026(3) 0.018(2) 0.002(2) -0.0035(19) -0.0075(19)
C321 0.018(2) 0.015(2) 0.013(2) 0.0006(17) -0.0051(17) -0.0040(17)
C322 0.020(2) 0.020(2) 0.015(2) -0.0004(18) -0.0035(18) -0.0056(18)
C323 0.024(2) 0.027(3) 0.019(2) 0.003(2) -0.0025(19) -0.013(2)
C324 0.043(3) 0.020(2) 0.015(2) 0.0083(19) -0.011(2) -0.013(2)
C325 0.028(2) 0.024(3) 0.022(3) 0.005(2) -0.011(2) 0.001(2)
C326 0.023(2) 0.020(2) 0.017(2) 0.0040(19) -0.0058(19) -0.0044(19)
C331 0.016(2) 0.018(2) 0.012(2) 0.0067(17) -0.0054(17) -0.0025(17)
C332 0.021(2) 0.029(3) 0.023(3) -0.003(2) -0.009(2) -0.006(2)
C333 0.025(2) 0.033(3) 0.026(3) -0.015(2) -0.006(2) 0.005(2)
C334 0.020(2) 0.038(3) 0.017(2) 0.001(2) -0.0016(19) -0.004(2)
C335 0.018(2) 0.033(3) 0.030(3) 0.004(2) 0.000(2) -0.012(2)
C336 0.021(2) 0.020(2) 0.022(3) 0.000(2) -0.0015(19) -0.0069(19)
C100 0.068(5) 0.118(8) 0.077(6) 0.002(6) 0.019(5) -0.018(5)
Cl1 0.0721(14) 0.0943(18) 0.141(2) 0.0000(16) 0.0078(15) -0.0316(13)
Cl2 0.127(2) 0.163(3) 0.109(2) 0.009(2) 0.0305(19) -0.039(2)

loop_
_atom_type_symbol
_atom_type_description
_atom_type_scat_dispersion_real
_atom_type_scat_dispersion_imag
_atom_type_scat_source
C C 0.0033 0.0016 'International Tables Vol C Tables 4.2.6.8 and 6.1.1.4'
H H 0.0000 0.0000 'International Tables Vol C Tables 4.2.6.8 and 6.1.1.4'
B B 0.0013 0.0007 'International Tables Vol C Tables 4.2.6.8 and 6.1.1.4'
O O 0.0106 0.0060 'International Tables Vol C Tables 4.2.6.8 and 6.1.1.4'
P P 0.1023 0.0942 'International Tables Vol C Tables 4.2.6.8 and 6.1.1.4'
Ir Ir -1.4442 7.9887 'International Tables Vol C Tables 4.2.6.8 and 6.1.1.4'
Au Au -2.0133 8.8022 'International Tables Vol C Tables 4.2.6.8 and 6.1.1.4'
Cl Cl 0.1484 0.1585 'International Tables Vol C Tables 4.2.6.8 and 6.1.1.4'

loop_
_geom_angle_atom_site_label_1
_geom_angle_atom_site_label_2
_geom_angle_atom_site_label_3
_geom_angle
C11 Ir1 C12 96.68(19)
C11 Ir1 C2 105.78(17)
C12 Ir1 C2 105.69(18)
C11 Ir1 B3 116.50(19)
C12 Ir1 B3 118.0(2)
C2 Ir1 B3 112.36(18)
C11 Ir1 B7 93.73(18)
C12 Ir1 B7 162.55(19)
C2 Ir1 B7 84.77(16)
B3 Ir1 B7 44.53(18)
C11 Ir1 B4 88.85(18)
C12 Ir1 B4 146.19(19)
C2 Ir1 B4 41.29(16)
B3 Ir1 B4 88.28(18)
B7 Ir1 B4 47.70(17)
C11 Ir1 B6 159.64(18)
C12 Ir1 B6 98.46(18)
C2 Ir1 B6 83.10(16)
B3 Ir1 B6 43.70(16)
B7 Ir1 B6 68.46(16)
B4 Ir1 B6 86.12(16)
C11 Ir1 B5 146.11(18)
C12 Ir1 B5 92.75(18)
C2 Ir1 B5 40.41(16)
B3 Ir1 B5 86.74(17)
B7 Ir1 B5 86.29(17)
B4 Ir1 B5 66.34(16)
B6 Ir1 B5 46.36(16)
C11 Ir1 Au1 77.20(14)
C12 Ir1 Au1 88.90(14)
C2 Ir1 Au1 164.44(11)
B3 Ir1 Au1 54.33(13)
B7 Ir1 Au1 79.78(12)
B4 Ir1 Au1 124.76(12)
B6 Ir1 Au1 89.54(11)
B5 Ir1 Au1 135.63(11)
C21 C2 B5 123.2(4)
C21 C2 B4 125.5(4)
B5 C2 B4 109.8(4)
C21 C2 B8 121.9(4)
B5 C2 B8 67.0(3)
B4 C2 B8 66.8(3)
C21 C2 Ir1 122.3(3)
B5 C2 Ir1 79.1(2)
B4 C2 Ir1 77.0(2)
B8 C2 Ir1 115.8(3)
B6 B3 B7 102.1(4)
B6 B3 B9 64.6(3)
B7 B3 B9 63.1(3)
B6 B3 Ir1 75.2(3)
B7 B3 Ir1 73.2(3)
B9 B3 Ir1 109.9(3)
B6 B3 Au1 129.1(3)
B7 B3 Au1 108.7(3)
B9 B3 Au1 166.2(3)
Ir1 B3 Au1 76.23(15)
B6 B3 Au2 79.6(2)
B7 B3 Au2 172.5(3)
B9 B3 Au2 111.9(3)
Ir1 B3 Au2 114.2(2)
Au1 B3 Au2 75.02(16)
B6 B3 Au3 137.1(3)
B7 B3 Au3 101.2(3)
B9 B3 Au3 95.5(3)
Ir1 B3 Au3 146.7(2)
Au1 B3 Au3 74.69(15)
Au2 B3 Au3 73.21(16)
C2 B4 B11 110.1(3)
C2 B4 B8 58.8(3)
B11 B4 B8 58.4(3)
C2 B4 B7 118.7(3)
B11 B4 B7 57.8(3)
B8 B4 B7 106.5(3)
C2 B4 Ir1 61.7(2)
B11 B4 Ir1 105.0(3)
B8 B4 Ir1 101.2(3)
B7 B4 Ir1 65.3(2)
C2 B5 B10 109.5(4)
C2 B5 B8 59.0(3)
B10 B5 B8 57.9(3)
C2 B5 B6 119.2(3)
B10 B5 B6 57.7(3)
B8 B5 B6 106.5(3)
C2 B5 Ir1 60.5(2)
B10 B5 Ir1 103.6(3)
B8 B5 Ir1 99.6(3)
B6 B5 Ir1 66.05(19)
B3 B6 B10 111.3(3)
B3 B6 B9 57.9(3)
B10 B6 B9 58.4(3)
B3 B6 B5 122.1(3)
B10 B6 B5 58.6(3)
B9 B6 B5 106.6(3)
B3 B6 Ir1 61.1(2)
B10 B6 Ir1 105.3(3)
B9 B6 Ir1 97.2(2)
B5 B6 Ir1 67.6(2)
B3 B6 Au2 60.6(2)
B10 B6 Au2 147.7(3)
B9 B6 Au2 96.5(2)
B5 B6 Au2 153.6(3)
Ir1 B6 Au2 97.43(15)
B3 B7 B11 112.2(3)
B3 B7 B9 58.5(3)
B11 B7 B9 59.5(3)
B3 B7 B4 121.6(4)
B11 B7 B4 57.2(3)
B9 B7 B4 106.5(3)
B3 B7 Ir1 62.2(2)
B11 B7 Ir1 105.8(3)
B9 B7 Ir1 99.9(3)
B4 B7 Ir1 67.0(2)
C2 B8 B10 107.8(4)
C2 B8 B11 107.1(3)
B10 B8 B11 63.3(3)
C2 B8 B5 54.1(3)
B10 B8 B5 60.8(3)
B11 B8 B5 105.3(4)
C2 B8 B4 54.4(3)
B10 B8 B4 104.7(4)
B11 B8 B4 59.4(3)
B5 B8 B4 92.4(3)
B3 B9 B10 111.8(4)
B3 B9 B11 112.3(4)
B10 B9 B11 62.5(3)
B3 B9 B7 58.4(3)
B10 B9 B7 105.2(3)
B11 B9 B7 59.7(3)
B3 B9 B6 57.4(3)
B10 B9 B6 59.5(3)
B11 B9 B6 104.4(3)
B7 B9 B6 94.4(3)
B8 B10 B9 113.1(3)
B8 B10 B6 114.4(4)
B9 B10 B6 62.1(3)
B8 B10 B5 61.4(3)
B9 B10 B5 113.6(3)
B6 B10 B5 63.7(3)
B8 B10 B11 58.3(3)
B9 B10 B11 59.0(3)
B6 B10 B11 103.8(3)
B5 B10 B11 102.2(3)
B8 B11 B4 62.2(3)
B8 B11 B9 112.6(4)
B4 B11 B9 113.9(4)
B8 B11 B7 115.4(4)
B4 B11 B7 65.1(3)
B9 B11 B7 60.7(3)
B8 B11 B10 58.3(3)
B4 B11 B10 103.2(3)
B9 B11 B10 58.5(3)
B7 B11 B10 103.0(3)
O11 C11 Ir1 174.4(4)
O12 C12 Ir1 178.9(4)
C26 C21 C22 117.6(4)
C26 C21 C2 121.5(4)
C22 C21 C2 120.9(4)
C23 C22 C21 121.1(4)
C22 C23 C24 121.0(5)
C23 C24 C25 118.6(4)
C26 C25 C24 120.4(4)
C25 C26 C21 121.3(4)
P1 Au1 B3 171.37(12)
P1 Au1 Ir1 136.39(3)
B3 Au1 Ir1 49.44(13)
P1 Au1 Au3 119.37(3)
B3 Au1 Au3 52.93(13)
Ir1 Au1 Au3 100.911(7)
P1 Au1 Au2 128.94(3)
B3 Au1 Au2 52.73(13)
Ir1 Au1 Au2 84.842(7)
Au3 Au1 Au2 58.975(6)
C131 P1 C111 105.56(19)
C131 P1 C121 105.05(19)
C111 P1 C121 104.68(19)
C131 P1 Au1 115.88(14)
C111 P1 Au1 110.61(14)
C121 P1 Au1 114.10(14)
C116 C111 C112 119.2(4)
C116 C111 P1 122.1(3)
C112 C111 P1 118.7(3)
C113 C112 C111 120.3(5)
C112 C113 C114 120.8(5)
C115 C114 C113 119.2(5)
C114 C115 C116 120.5(5)
C111 C116 C115 120.0(4)
C122 C121 C126 118.6(4)
C122 C121 P1 118.7(3)
C126 C121 P1 122.7(3)
C121 C122 C123 121.2(4)
C124 C123 C122 119.8(5)
C123 C124 C125 120.4(4)
C124 C125 C126 119.7(4)
C121 C126 C125 120.4(4)
C132 C131 C136 119.1(4)
C132 C131 P1 118.7(3)
C136 C131 P1 122.1(3)
C131 C132 C133 120.4(4)
C134 C133 C132 119.6(4)
C133 C134 C135 120.6(4)
C136 C135 C134 119.3(4)
C135 C136 C131 120.9(4)
P2 Au2 B3 175.77(12)
P2 Au2 H6 115.3(10)
B3 Au2 H6 64.7(10)
P2 Au2 B6 140.27(10)
B3 Au2 B6 39.72(15)
H6 Au2 B6 25.0(9)
P2 Au2 Au3 128.68(3)
B3 Au2 Au3 53.43(12)
H6 Au2 Au3 110.7(10)
B6 Au2 Au3 88.22(10)
P2 Au2 Au1 124.60(3)
B3 Au2 Au1 52.26(11)
H6 Au2 Au1 104.2(10)
B6 Au2 Au1 83.64(10)
Au3 Au2 Au1 60.346(6)
C211 P2 C231 106.4(2)
C211 P2 C221 104.58(19)
C231 P2 C221 104.98(19)
C211 P2 Au2 110.62(14)
C231 P2 Au2 111.10(15)
C221 P2 Au2 118.33(14)
C216 C211 C212 119.1(4)
C216 C211 P2 122.4(3)
C212 C211 P2 118.5(3)
C213 C212 C211 120.5(4)
C212 C213 C214 120.7(4)
C215 C214 C213 119.2(4)
C214 C215 C216 120.8(4)
C215 C216 C211 119.6(4)
C222 C221 C226 118.9(4)
C222 C221 P2 118.2(3)
C226 C221 P2 122.9(3)
C223 C222 C221 120.4(4)
C222 C223 C224 119.8(5)
C225 C224 C223 120.5(4)
C224 C225 C226 119.9(5)
C225 C226 C221 120.5(4)
C232 C231 C236 119.6(4)
C232 C231 P2 122.1(3)
C236 C231 P2 118.2(4)
C231 C232 C233 119.8(5)
C234 C233 C232 120.3(5)
C235 C234 C233 120.2(5)
C234 C235 C236 119.7(5)
C235 C236 C231 120.4(5)
P3 Au3 B3 155.13(13)
P3 Au3 Au2 148.57(3)
B3 Au3 Au2 53.36(12)
P3 Au3 Au1 137.67(3)
B3 Au3 Au1 52.39(11)
Au2 Au3 Au1 60.679(6)
C311 P3 C321 105.4(2)
C311 P3 C331 104.55(19)
C321 P3 C331 105.57(19)
C311 P3 Au3 111.60(15)
C321 P3 Au3 117.34(14)
C331 P3 Au3 111.36(14)
C312 C311 C316 119.7(4)
C312 C311 P3 118.2(4)
C316 C311 P3 121.9(4)
C311 C312 C313 119.9(5)
C314 C313 C312 120.7(5)
C315 C314 C313 119.3(5)
C314 C315 C316 120.6(5)
C315 C316 C311 119.8(5)
C326 C321 C322 119.2(4)
C326 C321 P3 122.1(3)
C322 C321 P3 118.7(3)
C323 C322 C321 120.3(4)
C322 C323 C324 120.2(4)
C325 C324 C323 120.0(4)
C324 C325 C326 120.3(4)
C321 C326 C325 120.1(4)
C332 C331 C336 118.9(4)
C332 C331 P3 119.2(3)
C336 C331 P3 121.8(3)
C331 C332 C333 120.8(4)
C332 C333 C334 119.8(4)
C335 C334 C333 120.2(4)
C334 C335 C336 120.1(4)
C335 C336 C331 120.2(4)
Cl1 C100 Cl2 111.9(5)

loop_
_geom_bond_atom_site_label_1
_geom_bond_atom_site_label_2
_geom_bond_distance
Ir1 C11 1.882(5)
Ir1 C12 1.891(5)
Ir1 C2 2.146(4)
Ir1 B3 2.168(5)
Ir1 B7 2.346(5)
Ir1 B4 2.376(5)
Ir1 B6 2.393(5)
Ir1 B5 2.421(5)
Ir1 Au1 2.7716(2)
C2 C21 1.489(6)
C2 B5 1.599(6)
C2 B4 1.609(6)
C2 B8 1.692(6)
B3 B6 1.710(6)
B3 B7 1.718(7)
B3 B9 1.720(7)
B3 Au1 2.318(5)
B3 Au2 2.333(5)
B3 Au3 2.335(5)
B4 B11 1.769(7)
B4 B8 1.819(7)
B4 B7 1.910(7)
B5 B10 1.806(7)
B5 B8 1.816(7)
B5 B6 1.895(7)
B6 B10 1.787(7)
B6 B9 1.834(7)
B6 Au2 2.633(5)
B7 B11 1.782(7)
B7 B9 1.800(7)
B8 B10 1.752(7)
B8 B11 1.752(7)
B9 B10 1.768(7)
B9 B11 1.778(7)
B10 B11 1.839(7)
C11 O11 1.153(5)
C12 O12 1.147(5)
C21 C26 1.392(6)
C21 C22 1.403(6)
C22 C23 1.377(6)
C23 C24 1.387(7)
C24 C25 1.392(7)
C25 C26 1.389(6)
Au1 P1 2.2729(10)
Au1 Au3 2.8227(3)
Au1 Au2 2.8320(2)
P1 C131 1.819(4)
P1 C111 1.825(4)
P1 C121 1.825(4)
C111 C116 1.391(6)
C111 C112 1.394(6)
C112 C113 1.383(7)
C113 C114 1.387(7)
C114 C115 1.384(7)
C115 C116 1.399(6)
C121 C122 1.383(6)
C121 C126 1.394(6)
C122 C123 1.385(6)
C123 C124 1.377(7)
C124 C125 1.379(7)
C125 C126 1.397(6)
C131 C132 1.384(6)
C131 C136 1.396(5)
C132 C133 1.391(6)
C133 C134 1.383(6)
C134 C135 1.387(6)
C135 C136 1.380(6)
Au2 P2 2.2784(11)
Au2 H6 2.47(4)
Au2 Au3 2.7835(2)
P2 C211 1.817(4)
P2 C231 1.819(4)
P2 C221 1.821(4)
C211 C216 1.398(6)
C211 C212 1.401(6)
C212 C213 1.371(6)
C213 C214 1.389(6)
C214 C215 1.387(6)
C215 C216 1.389(6)
C221 C222 1.390(6)
C221 C226 1.397(6)
C222 C223 1.385(6)
C223 C224 1.391(7)
C224 C225 1.368(7)
C225 C226 1.388(6)
C231 C232 1.387(6)
C231 C236 1.392(6)
C232 C233 1.391(7)
C233 C234 1.385(8)
C234 C235 1.381(8)
C235 C236 1.391(6)
Au3 P3 2.2912(11)
P3 C311 1.813(4)
P3 C321 1.817(4)
P3 C331 1.821(4)
C311 C312 1.383(6)
C311 C316 1.389(6)
C312 C313 1.386(7)
C313 C314 1.382(7)
C314 C315 1.378(7)
C315 C316 1.388(6)
C321 C326 1.395(6)
C321 C322 1.402(6)
C322 C323 1.382(6)
C323 C324 1.394(7)
C324 C325 1.378(6)
C325 C326 1.397(6)
C331 C332 1.380(6)
C331 C336 1.400(6)
C332 C333 1.384(6)
C333 C334 1.387(6)
C334 C335 1.373(7)
C335 C336 1.388(6)
C100 Cl1 1.723(9)
C100 Cl2 1.784(9)
